data_1554073
loop_
_publ_author_name
'Radu, Ioana'
'Kravtsov, Victor Ch.'
'Kr\"amer, Karl'
'Decurtins, Silvio'
'Liu, Shi-Xia'
'Reu, Oleg S.'
'Ostrovsky, Serghei M.'
'Klokishner, Sophia I.'
'Baca, Svetlana G.'

_publ_section_title
;
 Synthesis, Characterization, and Modeling of Magnetic Properties of a
 Hexanuclear Amino Alcohol-Supported {CoII2CoIII2DyIII2} Pivalate Cluster
;
_journal_issue 13
_journal_name_full 'The Journal of Physical Chemistry C'
_journal_page_first 7435
_journal_paper_doi 10.1021/acs.jpcc.6b01378
_journal_volume 120
_journal_year 2016
_chemical_formula_sum 'C66 H132 Co4 Dy2 N8 O30'
_chemical_formula_weight 2078.51
_space_group_crystal_system tetragonal
_space_group_IT_number 88
_space_group_name_Hall '-I 4ad'
_space_group_name_H-M_alt 'I 41/a :2'
_atom_sites_solution_hydrogens geom
_audit_creation_method SHELXL-2014/7
_cell_angle_alpha 90
_cell_angle_beta 90
_cell_angle_gamma 90
_cell_formula_units_Z 8
_cell_length_a 36.1167(8)
_cell_length_b 36.1167(8)
_cell_length_c 14.5070(4)
_cell_measurement_reflns_used 4151
_cell_measurement_temperature 293(2)
_cell_measurement_theta_max 29.2151
_cell_measurement_theta_min 2.8700
_cell_volume 18923.2(8)
_computing_structure_refinement 'SHELXL-2014/7 (Sheldrick, 2014)'
_diffrn_ambient_temperature 293(2)
_diffrn_detector_area_resol_mean 15.9914
_diffrn_measured_fraction_theta_full 0.995
_diffrn_measured_fraction_theta_max 0.995
_diffrn_measurement_device_type 'Xcalibur, Eos'
_diffrn_measurement_method '\w scans'
_diffrn_radiation_type MoK\a
_diffrn_radiation_wavelength 0.71073
_diffrn_reflns_av_R_equivalents 0.0560
_diffrn_reflns_av_unetI/netI 0.0862
_diffrn_reflns_Laue_measured_fraction_full 0.995
_diffrn_reflns_Laue_measured_fraction_max 0.995
_diffrn_reflns_limit_h_max 42
_diffrn_reflns_limit_h_min -42
_diffrn_reflns_limit_k_max 42
_diffrn_reflns_limit_k_min -37
_diffrn_reflns_limit_l_max 17
_diffrn_reflns_limit_l_min -10
_diffrn_reflns_number 21332
_diffrn_reflns_point_group_measured_fraction_full 0.995
_diffrn_reflns_point_group_measured_fraction_max 0.995
_diffrn_reflns_theta_full 25.049
_diffrn_reflns_theta_max 25.049
_diffrn_reflns_theta_min 2.919
_diffrn_source 'Enhance (Mo) X-ray Source'
_exptl_absorpt_coefficient_mu 2.317
_exptl_absorpt_correction_T_max 1.00000
_exptl_absorpt_correction_T_min 0.68073
_exptl_absorpt_correction_type multi-scan
_exptl_absorpt_process_details
;
CrysAlisPro, Agilent Technologies,
Version 1.171.35.21b (release 03-02-2012 CrysAlis171 .NET)
(compiled Feb  3 2012,10:37:01)
Empirical absorption correction using spherical harmonics,
 implemented in SCALE3 ABSPACK scaling algorithm.
;
_exptl_crystal_colour green
_exptl_crystal_density_diffrn 1.459
_exptl_crystal_description needle
_exptl_crystal_F_000 8512
_exptl_crystal_size_max 0.400
_exptl_crystal_size_mid 0.100
_exptl_crystal_size_min 0.070
_exptl_transmission_factor_max 1.00000
_exptl_transmission_factor_min 0.68073
_refine_diff_density_max 0.976
_refine_diff_density_min -0.565
_refine_diff_density_rms 0.110
_refine_ls_extinction_method none
_refine_ls_goodness_of_fit_ref 1.003
_refine_ls_hydrogen_treatment constr
_refine_ls_matrix_type full
_refine_ls_number_parameters 617
_refine_ls_number_reflns 8337
_refine_ls_number_restraints 341
_refine_ls_restrained_S_all 1.008
_refine_ls_R_factor_all 0.0959
_refine_ls_R_factor_gt 0.0502
_refine_ls_shift/su_max 0.001
_refine_ls_shift/su_mean 0.000
_refine_ls_structure_factor_coef Fsqd
_refine_ls_weighting_details 'w=1/[\s^2^(Fo^2^)+(0.0491P)^2^] where P=(Fo^2^+2Fc^2^)/3'
_refine_ls_weighting_scheme calc
_refine_ls_wR_factor_gt 0.1039
_refine_ls_wR_factor_ref 0.1192
_reflns_Friedel_coverage 0.000
_reflns_number_gt 5451
_reflns_number_total 8337
_reflns_threshold_expression 'I > 2\s(I)'
_cod_data_source_file jp6b01378_si_002.cif
_cod_data_source_block V_2916_Ioana
_cod_original_cell_volume 18923.2(10)
_cod_original_sg_symbol_H-M 'I 41/a'
_cod_database_code 1554073
_shelx_shelxl_version_number 2014/7
_shelx_space_group_comment
;
The symmetry employed for this shelxl refinement is uniquely defined
by the following loop, which should always be used as a source of
symmetry information in preference to the above space-group names.
They are only intended as comments.
;
_shelx_estimated_absorpt_t_min 0.458
_shelx_estimated_absorpt_t_max 0.855

loop_
_space_group_symop_operation_xyz
'x, y, z'
'-y+3/4, x+1/4, z+1/4'
'-x, -y+1/2, z'
'y+1/4, -x+1/4, z+1/4'
'x+1/2, y+1/2, z+1/2'
'-y+5/4, x+3/4, z+3/4'
'-x+1/2, -y+1, z+1/2'
'y+3/4, -x+3/4, z+3/4'
'-x, -y, -z'
'y-3/4, -x-1/4, -z-1/4'
'x, y-1/2, -z'
'-y-1/4, x-1/4, -z-1/4'
'-x+1/2, -y+1/2, -z+1/2'
'y-1/4, -x+1/4, -z+1/4'
'x+1/2, y, -z+1/2'
'-y+1/4, x+1/4, -z+1/4'

loop_
_atom_site_label
_atom_site_type_symbol
_atom_site_fract_x
_atom_site_fract_y
_atom_site_fract_z
_atom_site_U_iso_or_equiv
_atom_site_adp_type
_atom_site_occupancy
_atom_site_site_symmetry_order
_atom_site_calc_flag
_atom_site_refinement_flags_posn
_atom_site_refinement_flags_adp
_atom_site_refinement_flags_occupancy
_atom_site_disorder_assembly
_atom_site_disorder_group
Dy1 Dy 0.41784(2) 0.08504(2) 0.11582(2) 0.03609(12) Uani 1 1 d . . . . .
Co1 Co 0.47072(2) 0.03111(2) -0.04356(5) 0.0326(2) Uani 1 1 d . . . . .
Co2 Co 0.46520(2) 0.00859(2) 0.16002(5) 0.0307(2) Uani 1 1 d . . . . .
O1 O 0.47339(11) 0.05316(10) 0.0902(3) 0.0314(10) Uani 1 1 d . . . . .
H1 H 0.4961 0.0668 0.1051 0.038 Uiso 1 1 calc R U . . .
O2 O 0.41193(13) 0.03066(13) -0.0656(3) 0.0499(12) Uani 1 1 d . . . . .
O3 O 0.37039(12) 0.06303(13) 0.0144(3) 0.0503(13) Uani 1 1 d . . . . .
O4 O 0.47212(12) 0.08176(12) -0.1093(3) 0.0452(12) Uani 1 1 d . . . . .
O5 O 0.43004(14) 0.11077(13) -0.0239(3) 0.0552(13) Uani 1 1 d . . . . .
O6 O 0.40601(13) 0.14827(12) 0.1559(3) 0.0488(12) Uani 1 1 d . . . . .
O7 O 0.46457(13) 0.13382(14) 0.1454(4) 0.0623(15) Uani 1 1 d . . . . .
O8 O 0.43631(14) 0.08126(13) 0.2693(3) 0.0515(13) Uani 1 1 d . . . . .
O9 O 0.46863(11) 0.02892(11) 0.2815(3) 0.0371(10) Uani 1 1 d . . . . .
O10 O 0.36020(14) 0.08595(14) 0.2011(3) 0.0560(14) Uani 1 1 d . . . . .
O11 O 0.31211(16) 0.0716(2) 0.1170(4) 0.098(2) Uani 1 1 d . . . . .
H11 H 0.3282 0.0700 0.0772 0.147 Uiso 1 1 calc R U . . .
O12 O 0.46907(11) -0.01550(11) 0.0433(3) 0.0329(10) Uani 1 1 d . . . . .
O13 O 0.41529(11) 0.02282(11) 0.1453(3) 0.0373(11) Uani 1 1 d . . . . .
O14 O 0.42543(19) -0.08440(18) 0.3862(4) 0.102(2) Uani 1 1 d . U . . .
H14 H 0.4175 -0.1039 0.4071 0.152 Uiso 1 1 calc R U . . .
N1 N 0.44487(14) -0.03830(14) 0.2104(3) 0.0374(13) Uani 1 1 d . . . . .
N2 N 0.48197(15) 0.00276(14) -0.1639(3) 0.0378(13) Uani 1 1 d . . . . .
N3 N 0.46352(17) 0.00085(17) -0.2337(4) 0.0518(16) Uani 1 1 d . . . . .
N4 N 0.4457(2) -0.0001(3) -0.2980(5) 0.100(3) Uani 1 1 d . . . . .
C1 C 0.3795(2) 0.04173(19) -0.0510(5) 0.0447(18) Uani 1 1 d D . . . .
C2 C 0.3494(2) 0.0290(2) -0.1174(5) 0.065(2) Uani 1 1 d D U . . .
C3 C 0.3566(4) 0.0476(6) -0.2103(8) 0.145(8) Uani 0.734(11) 1 d D U P A 1
H3A H 0.3814 0.0422 -0.2301 0.218 Uiso 0.734(11) 1 calc R U P A 1
H3B H 0.3393 0.0384 -0.2550 0.218 Uiso 0.734(11) 1 calc R U P A 1
H3C H 0.3537 0.0739 -0.2041 0.218 Uiso 0.734(11) 1 calc R U P A 1
C4 C 0.3538(5) -0.0128(3) -0.1332(14) 0.163(10) Uani 0.734(11) 1 d D U P A 1
H4A H 0.3784 -0.0179 -0.1550 0.244 Uiso 0.734(11) 1 calc R U P A 1
H4B H 0.3497 -0.0257 -0.0763 0.244 Uiso 0.734(11) 1 calc R U P A 1
H4C H 0.3361 -0.0209 -0.1782 0.244 Uiso 0.734(11) 1 calc R U P A 1
C5 C 0.3111(3) 0.0367(6) -0.0834(11) 0.167(11) Uani 0.734(11) 1 d D U P A 1
H5A H 0.2934 0.0281 -0.1280 0.251 Uiso 0.734(11) 1 calc R U P A 1
H5B H 0.3072 0.0240 -0.0260 0.251 Uiso 0.734(11) 1 calc R U P A 1
H5C H 0.3080 0.0629 -0.0744 0.251 Uiso 0.734(11) 1 calc R U P A 1
C3A C 0.3646(7) 0.0126(10) -0.2032(14) 0.087(14) Uani 0.266(11) 1 d D U P A 2
H3A1 H 0.3446 0.0051 -0.2426 0.131 Uiso 0.266(11) 1 calc R U P A 2
H3A2 H 0.3796 0.0306 -0.2345 0.131 Uiso 0.266(11) 1 calc R U P A 2
H3A3 H 0.3796 -0.0086 -0.1880 0.131 Uiso 0.266(11) 1 calc R U P A 2
C4A C 0.3247(7) 0.0012(8) -0.0660(17) 0.085(12) Uani 0.266(11) 1 d D U P A 2
H4A1 H 0.3153 0.0125 -0.0109 0.128 Uiso 0.266(11) 1 calc R U P A 2
H4A2 H 0.3045 -0.0060 -0.1049 0.128 Uiso 0.266(11) 1 calc R U P A 2
H4A3 H 0.3390 -0.0202 -0.0500 0.128 Uiso 0.266(11) 1 calc R U P A 2
C5A C 0.3252(8) 0.0630(6) -0.140(2) 0.083(12) Uani 0.266(11) 1 d D U P A 2
H5A1 H 0.3156 0.0732 -0.0833 0.124 Uiso 0.266(11) 1 calc R U P A 2
H5A2 H 0.3399 0.0813 -0.1706 0.124 Uiso 0.266(11) 1 calc R U P A 2
H5A3 H 0.3050 0.0557 -0.1785 0.124 Uiso 0.266(11) 1 calc R U P A 2
C6 C 0.45007(19) 0.10800(19) -0.0946(5) 0.0425(17) Uani 1 1 d . . . . .
C7 C 0.4473(2) 0.1390(2) -0.1656(6) 0.067(2) Uani 1 1 d . . . . .
C8 C 0.4501(3) 0.1247(3) -0.2623(6) 0.139(5) Uani 1 1 d . . . . .
H8A H 0.4728 0.1111 -0.2693 0.209 Uiso 1 1 calc R U . . .
H8B H 0.4295 0.1087 -0.2749 0.209 Uiso 1 1 calc R U . . .
H8C H 0.4498 0.1451 -0.3046 0.209 Uiso 1 1 calc R U . . .
C9 C 0.4123(3) 0.1601(3) -0.1537(8) 0.134(5) Uani 1 1 d . . . . .
H9A H 0.4108 0.1691 -0.0916 0.201 Uiso 1 1 calc R U . . .
H9B H 0.4120 0.1806 -0.1957 0.201 Uiso 1 1 calc R U . . .
H9C H 0.3916 0.1442 -0.1660 0.201 Uiso 1 1 calc R U . . .
C10 C 0.4804(4) 0.1631(3) -0.1488(10) 0.181(7) Uani 1 1 d . . . . .
H10A H 0.5026 0.1488 -0.1570 0.271 Uiso 1 1 calc R U . . .
H10B H 0.4803 0.1833 -0.1917 0.271 Uiso 1 1 calc R U . . .
H10C H 0.4795 0.1726 -0.0870 0.271 Uiso 1 1 calc R U . . .
C11 C 0.4397(2) 0.15676(19) 0.1673(5) 0.0501(19) Uani 1 1 d D . . . .
C12 C 0.4503(2) 0.1943(2) 0.2037(6) 0.082(3) Uani 1 1 d D U . . .
C13 C 0.4442(5) 0.2226(3) 0.1303(11) 0.151(10) Uani 0.734(11) 1 d D U P A 1
H13A H 0.4509 0.2466 0.1532 0.226 Uiso 0.734(11) 1 calc R U P A 1
H13B H 0.4592 0.2167 0.0777 0.226 Uiso 0.734(11) 1 calc R U P A 1
H13C H 0.4186 0.2227 0.1127 0.226 Uiso 0.734(11) 1 calc R U P A 1
C14 C 0.4898(3) 0.1935(4) 0.2394(11) 0.085(6) Uani 0.734(11) 1 d D U P A 1
H14A H 0.4921 0.1749 0.2863 0.128 Uiso 0.734(11) 1 calc R U P A 1
H14B H 0.5064 0.1879 0.1896 0.128 Uiso 0.734(11) 1 calc R U P A 1
H14C H 0.4960 0.2173 0.2649 0.128 Uiso 0.734(11) 1 calc R U P A 1
C15 C 0.4243(4) 0.2025(5) 0.2868(11) 0.162(10) Uani 0.734(11) 1 d D U P A 1
H15A H 0.4283 0.1843 0.3339 0.243 Uiso 0.734(11) 1 calc R U P A 1
H15B H 0.4297 0.2267 0.3108 0.243 Uiso 0.734(11) 1 calc R U P A 1
H15C H 0.3990 0.2016 0.2668 0.243 Uiso 0.734(11) 1 calc R U P A 1
C13A C 0.4707(11) 0.2140(8) 0.1230(18) 0.130(16) Uani 0.266(11) 1 d D U P A 2
H13D H 0.4920 0.1998 0.1057 0.195 Uiso 0.266(11) 1 calc R U P A 2
H13E H 0.4543 0.2161 0.0711 0.195 Uiso 0.266(11) 1 calc R U P A 2
H13F H 0.4783 0.2383 0.1423 0.195 Uiso 0.266(11) 1 calc R U P A 2
C14A C 0.4772(10) 0.1901(7) 0.283(2) 0.10(2) Uani 0.266(11) 1 d D U P A 2
H14D H 0.4982 0.1759 0.2634 0.149 Uiso 0.266(11) 1 calc R U P A 2
H14E H 0.4853 0.2141 0.3032 0.149 Uiso 0.266(11) 1 calc R U P A 2
H14F H 0.4652 0.1776 0.3334 0.149 Uiso 0.266(11) 1 calc R U P A 2
C15A C 0.4168(7) 0.2163(8) 0.231(3) 0.20(4) Uani 0.266(11) 1 d D U P A 2
H15D H 0.4245 0.2401 0.2539 0.303 Uiso 0.266(11) 1 calc R U P A 2
H15E H 0.4011 0.2197 0.1784 0.303 Uiso 0.266(11) 1 calc R U P A 2
H15F H 0.4035 0.2034 0.2784 0.303 Uiso 0.266(11) 1 calc R U P A 2
C16 C 0.45489(18) 0.05860(18) 0.3137(5) 0.0417(17) Uani 1 1 d D . . . .
C17 C 0.4611(2) 0.06574(19) 0.4161(5) 0.059(2) Uani 1 1 d D . . . .
C18 C 0.4389(6) 0.0388(5) 0.4706(8) 0.169(11) Uani 0.734(11) 1 d D U P A 1
H18A H 0.4458 0.0140 0.4535 0.253 Uiso 0.734(11) 1 calc R U P A 1
H18B H 0.4437 0.0424 0.5351 0.253 Uiso 0.734(11) 1 calc R U P A 1
H18C H 0.4131 0.0425 0.4585 0.253 Uiso 0.734(11) 1 calc R U P A 1
C19 C 0.4512(5) 0.1048(3) 0.4409(7) 0.110(6) Uani 0.734(11) 1 d D U P A 1
H19A H 0.4658 0.1216 0.4048 0.165 Uiso 0.734(11) 1 calc R U P A 1
H19B H 0.4254 0.1090 0.4286 0.165 Uiso 0.734(11) 1 calc R U P A 1
H19C H 0.4560 0.1088 0.5052 0.165 Uiso 0.734(11) 1 calc R U P A 1
C20 C 0.5017(4) 0.0598(6) 0.4378(10) 0.143(9) Uani 0.734(11) 1 d D U P A 1
H20A H 0.5164 0.0770 0.4031 0.215 Uiso 0.734(11) 1 calc R U P A 1
H20B H 0.5059 0.0636 0.5025 0.215 Uiso 0.734(11) 1 calc R U P A 1
H20C H 0.5086 0.0349 0.4217 0.215 Uiso 0.734(11) 1 calc R U P A 1
C18A C 0.4230(5) 0.0753(10) 0.4570(13) 0.071(10) Uani 0.266(11) 1 d D U P A 2
H18D H 0.4131 0.0966 0.4261 0.107 Uiso 0.266(11) 1 calc R U P A 2
H18E H 0.4066 0.0546 0.4490 0.107 Uiso 0.266(11) 1 calc R U P A 2
H18F H 0.4257 0.0806 0.5215 0.107 Uiso 0.266(11) 1 calc R U P A 2
C19A C 0.4856(9) 0.0986(7) 0.4285(16) 0.103(15) Uani 0.266(11) 1 d D U P A 2
H19D H 0.4753 0.1194 0.3962 0.154 Uiso 0.266(11) 1 calc R U P A 2
H19E H 0.4875 0.1044 0.4929 0.154 Uiso 0.266(11) 1 calc R U P A 2
H19F H 0.5097 0.0932 0.4044 0.154 Uiso 0.266(11) 1 calc R U P A 2
C20A C 0.4759(9) 0.0329(6) 0.4648(13) 0.058(10) Uani 0.266(11) 1 d D U P A 2
H20D H 0.4595 0.0122 0.4555 0.087 Uiso 0.266(11) 1 calc R U P A 2
H20E H 0.4999 0.0269 0.4410 0.087 Uiso 0.266(11) 1 calc R U P A 2
H20F H 0.4777 0.0381 0.5295 0.087 Uiso 0.266(11) 1 calc R U P A 2
C21 C 0.3276(3) 0.0815(2) 0.1966(6) 0.068(2) Uani 1 1 d D . . . .
C22 C 0.3014(2) 0.0855(3) 0.2746(6) 0.077(3) Uani 1 1 d D . . . .
C23 C 0.3220(4) 0.0982(8) 0.3579(9) 0.195(14) Uani 0.734(11) 1 d D U P A 1
H23A H 0.3050 0.1008 0.4086 0.293 Uiso 0.734(11) 1 calc R U P A 1
H23B H 0.3406 0.0804 0.3734 0.293 Uiso 0.734(11) 1 calc R U P A 1
H23C H 0.3334 0.1217 0.3453 0.293 Uiso 0.734(11) 1 calc R U P A 1
C24 C 0.2847(5) 0.0479(4) 0.2938(14) 0.149(9) Uani 0.734(11) 1 d D U P A 1
H24A H 0.2676 0.0497 0.3442 0.223 Uiso 0.734(11) 1 calc R U P A 1
H24B H 0.2719 0.0392 0.2400 0.223 Uiso 0.734(11) 1 calc R U P A 1
H24C H 0.3040 0.0307 0.3095 0.223 Uiso 0.734(11) 1 calc R U P A 1
C25 C 0.2709(4) 0.1120(5) 0.2509(12) 0.126(8) Uani 0.734(11) 1 d D U P A 1
H25A H 0.2543 0.1142 0.3023 0.190 Uiso 0.734(11) 1 calc R U P A 1
H25B H 0.2814 0.1358 0.2373 0.190 Uiso 0.734(11) 1 calc R U P A 1
H25C H 0.2576 0.1031 0.1982 0.190 Uiso 0.734(11) 1 calc R U P A 1
C23A C 0.3035(13) 0.1252(5) 0.308(2) 0.102(16) Uani 0.266(11) 1 d D U P A 2
H23D H 0.2867 0.1285 0.3590 0.152 Uiso 0.266(11) 1 calc R U P A 2
H23E H 0.3282 0.1305 0.3283 0.152 Uiso 0.266(11) 1 calc R U P A 2
H23F H 0.2968 0.1417 0.2592 0.152 Uiso 0.266(11) 1 calc R U P A 2
C24A C 0.3117(11) 0.0598(10) 0.3505(16) 0.106(17) Uani 0.266(11) 1 d D U P A 2
H24D H 0.2945 0.0626 0.4006 0.159 Uiso 0.266(11) 1 calc R U P A 2
H24E H 0.3109 0.0348 0.3285 0.159 Uiso 0.266(11) 1 calc R U P A 2
H24F H 0.3362 0.0655 0.3715 0.159 Uiso 0.266(11) 1 calc R U P A 2
C25A C 0.2625(4) 0.0783(17) 0.243(2) 0.21(4) Uani 0.266(11) 1 d D U P A 2
H25D H 0.2458 0.0809 0.2938 0.315 Uiso 0.266(11) 1 calc R U P A 2
H25E H 0.2561 0.0957 0.1955 0.315 Uiso 0.266(11) 1 calc R U P A 2
H25F H 0.2608 0.0536 0.2187 0.315 Uiso 0.266(11) 1 calc R U P A 2
C26 C 0.44147(18) -0.06411(17) 0.1305(4) 0.0400(16) Uani 1 1 d . . . . .
H26A H 0.4189 -0.0784 0.1366 0.048 Uiso 1 1 calc R U . . .
H26B H 0.4622 -0.0812 0.1308 0.048 Uiso 1 1 calc R U . . .
C27 C 0.44090(19) -0.04328(18) 0.0401(4) 0.0445(17) Uani 1 1 d . . . . .
H27A H 0.4455 -0.0602 -0.0106 0.053 Uiso 1 1 calc R U . . .
H27B H 0.4169 -0.0319 0.0309 0.053 Uiso 1 1 calc R U . . .
C28 C 0.40834(18) -0.02720(18) 0.2485(5) 0.0470(18) Uani 1 1 d . . . . .
H28A H 0.4118 -0.0146 0.3069 0.056 Uiso 1 1 calc R U . . .
H28B H 0.3933 -0.0490 0.2592 0.056 Uiso 1 1 calc R U . . .
C29 C 0.38920(17) -0.00212(18) 0.1825(5) 0.0435(17) Uani 1 1 d . . . . .
H29A H 0.3780 -0.0165 0.1335 0.052 Uiso 1 1 calc R U . . .
H29B H 0.3698 0.0115 0.2140 0.052 Uiso 1 1 calc R U . . .
C30 C 0.46837(18) -0.05489(17) 0.2856(4) 0.0413(17) Uani 1 1 d . . . . .
H30A H 0.4706 -0.0371 0.3353 0.050 Uiso 1 1 calc R U . . .
H30B H 0.4930 -0.0594 0.2614 0.050 Uiso 1 1 calc R U . . .
C31 C 0.4530(2) -0.0916(2) 0.3253(6) 0.082(3) Uani 1 1 d . U . . .
H31A H 0.4436 -0.1069 0.2756 0.098 Uiso 1 1 calc R U . . .
H31B H 0.4727 -0.1050 0.3560 0.098 Uiso 1 1 calc R U . . .
O15 O 0.53181(18) 0.1035(2) 0.1317(6) 0.116(3) Uani 1 1 d . . . . .
H15 H 0.5164 0.1200 0.1380 0.174 Uiso 1 1 calc R U . . .
C32 C 0.5558(4) 0.1050(5) 0.1998(11) 0.186(8) Uani 1 1 d D . . . .
H32A H 0.5694 0.0819 0.1974 0.223 Uiso 0.9(2) 1 calc R U P B 1
H32B H 0.5412 0.1042 0.2560 0.223 Uiso 0.9(2) 1 calc R U P B 1
H32C H 0.5508 0.0846 0.2414 0.223 Uiso 0.1(2) 1 calc R U P B 2
H32D H 0.5517 0.1277 0.2338 0.223 Uiso 0.1(2) 1 calc R U P B 2
C33 C 0.5816(11) 0.1320(9) 0.213(3) 0.22(2) Uani 0.5 1 d D U P C 1
H33A H 0.5956 0.1267 0.2678 0.336 Uiso 0.5 1 calc R U P C 1
H33B H 0.5979 0.1330 0.1610 0.336 Uiso 0.5 1 calc R U P C 1
H33C H 0.5694 0.1555 0.2202 0.336 Uiso 0.5 1 calc R U P C 1
C33A C 0.5937(6) 0.1035(10) 0.173(2) 0.151(12) Uani 0.5 1 d D U P C 2
H33D H 0.6090 0.1048 0.2275 0.227 Uiso 0.5 1 calc R U P C 2
H33E H 0.5984 0.0808 0.1414 0.227 Uiso 0.5 1 calc R U P C 2
H33F H 0.5992 0.1240 0.1338 0.227 Uiso 0.5 1 calc R U P C 2

loop_
_atom_site_aniso_label
_atom_site_aniso_U_11
_atom_site_aniso_U_22
_atom_site_aniso_U_33
_atom_site_aniso_U_23
_atom_site_aniso_U_13
_atom_site_aniso_U_12
Dy1 0.0377(2) 0.0348(2) 0.03578(17) -0.00154(15) -0.00172(15) 0.00573(15)
Co1 0.0344(5) 0.0344(5) 0.0291(4) 0.0014(4) -0.0021(4) 0.0049(4)
Co2 0.0346(5) 0.0299(5) 0.0275(4) -0.0001(4) -0.0006(4) 0.0010(4)
O1 0.031(2) 0.030(2) 0.033(2) 0.001(2) -0.005(2) -0.0047(19)
O2 0.038(3) 0.058(3) 0.053(3) 0.001(3) -0.005(3) 0.005(2)
O3 0.046(3) 0.062(3) 0.043(3) -0.006(3) -0.007(2) 0.006(3)
O4 0.045(3) 0.044(3) 0.047(3) 0.009(2) 0.005(2) 0.011(2)
O5 0.075(4) 0.046(3) 0.044(3) 0.012(2) 0.015(3) 0.017(3)
O6 0.044(3) 0.045(3) 0.057(3) -0.009(3) -0.011(3) 0.006(2)
O7 0.046(3) 0.047(3) 0.093(4) -0.013(3) -0.006(3) 0.008(3)
O8 0.072(3) 0.046(3) 0.037(2) -0.013(2) -0.014(3) 0.021(3)
O9 0.044(3) 0.037(3) 0.030(2) -0.001(2) -0.005(2) 0.007(2)
O10 0.044(3) 0.066(4) 0.058(3) -0.007(3) 0.011(3) 0.000(3)
O11 0.066(4) 0.161(7) 0.068(4) -0.014(5) 0.001(4) 0.006(4)
O12 0.035(2) 0.031(2) 0.032(2) 0.000(2) -0.002(2) -0.001(2)
O13 0.032(2) 0.037(3) 0.043(2) 0.004(2) -0.001(2) -0.001(2)
O14 0.116(5) 0.087(5) 0.102(5) 0.028(4) 0.019(4) -0.005(4)
N1 0.042(3) 0.034(3) 0.036(3) 0.001(3) 0.000(3) 0.006(3)
N2 0.043(3) 0.039(3) 0.032(3) -0.002(3) 0.005(3) 0.002(3)
N3 0.046(4) 0.067(4) 0.043(3) -0.003(3) 0.000(3) 0.006(3)
N4 0.064(5) 0.180(9) 0.055(4) -0.014(5) -0.026(4) 0.020(5)
C1 0.047(5) 0.049(5) 0.038(4) -0.003(4) -0.011(4) -0.001(4)
C2 0.047(5) 0.090(7) 0.058(5) -0.017(5) -0.023(4) 0.008(5)
C3 0.123(15) 0.22(2) 0.090(12) 0.028(14) -0.069(11) -0.009(15)
C4 0.140(17) 0.114(14) 0.23(2) -0.070(16) -0.104(18) -0.018(13)
C5 0.040(8) 0.28(3) 0.181(19) -0.17(2) -0.027(11) 0.007(13)
C3A 0.10(3) 0.10(3) 0.06(2) -0.03(2) -0.03(2) 0.06(3)
C4A 0.07(3) 0.09(3) 0.10(3) -0.05(2) 0.01(2) -0.03(2)
C5A 0.075(19) 0.096(19) 0.077(18) 0.012(15) -0.038(15) 0.045(15)
C6 0.038(4) 0.043(4) 0.047(4) 0.004(4) -0.006(4) 0.010(4)
C7 0.068(6) 0.063(6) 0.070(5) 0.029(5) 0.024(5) 0.027(5)
C8 0.211(14) 0.144(11) 0.063(6) 0.030(7) 0.026(8) 0.094(10)
C9 0.142(10) 0.126(10) 0.135(10) 0.079(8) 0.059(8) 0.092(8)
C10 0.172(14) 0.121(11) 0.249(18) 0.111(12) -0.026(13) -0.058(10)
C11 0.062(5) 0.032(4) 0.057(4) 0.004(4) -0.021(4) 0.002(4)
C12 0.091(7) 0.050(5) 0.104(7) -0.013(5) -0.050(6) 0.003(5)
C13 0.166(17) 0.034(8) 0.25(2) 0.034(11) -0.154(17) -0.027(9)
C14 0.089(10) 0.048(8) 0.120(14) -0.005(9) -0.074(11) -0.009(7)
C15 0.145(18) 0.154(18) 0.19(2) -0.141(17) -0.047(16) 0.039(14)
C13A 0.14(2) 0.11(2) 0.13(2) 0.016(16) -0.034(16) -0.009(17)
C14A 0.18(5) 0.04(2) 0.08(3) -0.03(2) -0.05(3) 0.00(3)
C15A 0.15(5) 0.15(5) 0.31(8) -0.14(6) -0.10(5) 0.11(4)
C16 0.048(4) 0.036(4) 0.042(4) -0.004(4) -0.004(4) -0.007(4)
C17 0.083(6) 0.051(5) 0.042(4) -0.008(4) -0.005(4) 0.010(5)
C18 0.31(3) 0.153(19) 0.043(8) -0.018(10) 0.048(14) -0.11(2)
C19 0.196(19) 0.079(10) 0.054(7) -0.043(8) -0.020(10) 0.024(11)
C20 0.114(14) 0.21(2) 0.109(13) -0.094(14) -0.064(12) 0.057(14)
C18A 0.085(17) 0.084(18) 0.044(13) -0.022(14) 0.026(13) 0.035(15)
C19A 0.12(2) 0.10(2) 0.086(19) 0.007(16) -0.025(17) -0.029(17)
C20A 0.07(2) 0.07(2) 0.032(15) -0.012(16) -0.036(18) 0.01(2)
C21 0.069(6) 0.074(6) 0.060(5) 0.005(5) 0.006(5) 0.007(5)
C22 0.057(6) 0.110(8) 0.063(6) 0.012(6) 0.019(5) 0.014(6)
C23 0.105(15) 0.39(4) 0.088(13) -0.12(2) 0.029(12) -0.04(2)
C24 0.15(2) 0.154(18) 0.142(18) 0.048(15) 0.068(16) 0.017(14)
C25 0.085(14) 0.18(2) 0.118(14) 0.030(14) 0.052(12) 0.068(13)
C23A 0.14(5) 0.10(3) 0.07(3) 0.03(2) 0.01(3) 0.03(3)
C24A 0.15(5) 0.13(4) 0.032(18) 0.02(2) -0.02(2) 0.01(3)
C25A 0.07(4) 0.39(12) 0.16(6) 0.03(8) 0.06(4) -0.06(6)
C26 0.043(4) 0.028(4) 0.049(4) -0.007(3) 0.007(4) 0.000(3)
C27 0.048(4) 0.040(4) 0.045(4) -0.007(4) 0.001(4) -0.001(4)
C28 0.042(4) 0.037(4) 0.062(4) 0.007(4) 0.014(4) 0.001(3)
C29 0.030(4) 0.049(4) 0.052(4) 0.009(4) 0.010(3) 0.005(3)
C30 0.045(4) 0.043(4) 0.036(3) 0.009(3) -0.003(3) -0.003(3)
C31 0.086(6) 0.086(7) 0.074(6) 0.063(5) 0.041(5) 0.040(5)
O15 0.062(4) 0.106(6) 0.180(8) -0.073(6) -0.040(5) 0.025(4)
C32 0.140(15) 0.23(2) 0.192(17) -0.107(16) -0.048(14) 0.043(15)
C33 0.21(4) 0.18(4) 0.28(5) -0.11(3) -0.06(4) -0.06(3)
C33A 0.11(2) 0.17(3) 0.17(3) 0.00(2) -0.08(2) -0.02(2)

loop_
_atom_type_symbol
_atom_type_description
_atom_type_scat_dispersion_real
_atom_type_scat_dispersion_imag
_atom_type_scat_source
C C 0.0033 0.0016 'International Tables Vol C Tables 4.2.6.8 and 6.1.1.4'
H H 0.0000 0.0000 'International Tables Vol C Tables 4.2.6.8 and 6.1.1.4'
N N 0.0061 0.0033 'International Tables Vol C Tables 4.2.6.8 and 6.1.1.4'
O O 0.0106 0.0060 'International Tables Vol C Tables 4.2.6.8 and 6.1.1.4'
Co Co 0.3494 0.9721 'International Tables Vol C Tables 4.2.6.8 and 6.1.1.4'
Dy Dy -0.1892 4.4098 'International Tables Vol C Tables 4.2.6.8 and 6.1.1.4'

loop_
_geom_angle_atom_site_label_1
_geom_angle_atom_site_label_2
_geom_angle_atom_site_label_3
_geom_angle
_geom_angle_site_symmetry_1
_geom_angle_site_symmetry_3
O5 Dy1 O13 125.13(16) . .
O5 Dy1 O8 145.22(18) . .
O13 Dy1 O8 77.02(15) . .
O5 Dy1 O1 83.87(15) . .
O13 Dy1 O1 65.28(14) . .
O8 Dy1 O1 82.98(14) . .
O5 Dy1 O3 74.12(17) . .
O13 Dy1 O3 76.11(15) . .
O8 Dy1 O3 140.64(17) . .
O1 Dy1 O3 110.61(14) . .
O5 Dy1 O6 82.04(16) . .
O13 Dy1 O6 152.05(15) . .
O8 Dy1 O6 82.80(16) . .
O1 Dy1 O6 131.29(15) . .
O3 Dy1 O6 109.76(16) . .
O5 Dy1 O10 128.08(17) . .
O13 Dy1 O10 83.30(15) . .
O8 Dy1 O10 76.02(17) . .
O1 Dy1 O10 145.47(15) . .
O3 Dy1 O10 72.74(16) . .
O6 Dy1 O10 73.12(16) . .
O5 Dy1 O7 74.44(18) . .
O13 Dy1 O7 133.89(15) . .
O8 Dy1 O7 71.40(18) . .
O1 Dy1 O7 78.08(14) . .
O3 Dy1 O7 146.11(17) . .
O6 Dy1 O7 53.23(16) . .
O10 Dy1 O7 119.18(17) . .
O5 Dy1 C11 78.82(19) . .
O13 Dy1 C11 150.10(17) . .
O8 Dy1 C11 73.70(18) . .
O1 Dy1 C11 104.79(18) . .
O3 Dy1 C11 132.10(18) . .
O6 Dy1 C11 26.63(17) . .
O10 Dy1 C11 95.3(2) . .
O7 Dy1 C11 26.74(17) . .
O5 Dy1 Co2 114.42(12) . .
O13 Dy1 Co2 33.49(10) . .
O8 Dy1 Co2 67.53(11) . .
O1 Dy1 Co2 34.77(9) . .
O3 Dy1 Co2 102.24(11) . .
O6 Dy1 Co2 147.17(11) . .
O10 Dy1 Co2 110.88(12) . .
O7 Dy1 Co2 101.98(11) . .
C11 Dy1 Co2 124.93(14) . .
O4 Co1 N2 92.50(19) . .
O4 Co1 O1 95.15(17) . .
N2 Co1 O1 163.88(19) . .
O4 Co1 O12 170.72(17) . .
N2 Co1 O12 96.63(18) . .
O1 Co1 O12 75.60(15) . .
O4 Co1 O2 87.83(18) . .
N2 Co1 O2 93.7(2) . .
O1 Co1 O2 100.70(17) . .
O12 Co1 O2 93.15(17) . .
O4 Co1 O12 101.51(16) . 9_655
N2 Co1 O12 71.71(18) . 9_655
O1 Co1 O12 92.84(15) . 9_655
O12 Co1 O12 79.96(16) . 9_655
O2 Co1 O12 162.85(16) . 9_655
O13 Co2 O12 95.37(17) . .
O13 Co2 O9 93.54(18) . .
O12 Co2 O9 170.86(18) . .
O13 Co2 O1 81.92(17) . .
O12 Co2 O1 84.43(17) . .
O9 Co2 O1 98.87(17) . .
O13 Co2 N2 173.9(2) . 9_655
O12 Co2 N2 81.86(19) . 9_655
O9 Co2 N2 89.46(19) . 9_655
O1 Co2 N2 92.34(19) . 9_655
O13 Co2 N1 85.45(19) . .
O12 Co2 N1 87.96(19) . .
O9 Co2 N1 90.71(19) . .
O1 Co2 N1 164.56(19) . .
N2 Co2 N1 99.9(2) 9_655 .
O13 Co2 Dy1 42.03(12) . .
O12 Co2 Dy1 104.26(12) . .
O9 Co2 Dy1 83.79(12) . .
O1 Co2 Dy1 43.95(12) . .
N2 Co2 Dy1 133.29(15) 9_655 .
N1 Co2 Dy1 126.27(15) . .
Co2 O1 Co1 99.33(17) . .
Co2 O1 Dy1 101.28(16) . .
Co1 O1 Dy1 107.10(16) . .
C1 O2 Co1 153.5(5) . .
C1 O3 Dy1 118.4(4) . .
C6 O4 Co1 125.0(4) . .
C6 O5 Dy1 143.6(4) . .
C11 O6 Dy1 95.3(4) . .
C11 O7 Dy1 91.4(4) . .
C16 O8 Dy1 133.7(4) . .
C16 O9 Co2 129.6(4) . .
C21 O10 Dy1 145.1(6) . .
C27 O12 Co2 107.3(3) . .
C27 O12 Co1 124.2(4) . .
Co2 O12 Co1 99.71(17) . .
C27 O12 Co1 120.8(4) . 9_655
Co2 O12 Co1 100.61(17) . 9_655
Co1 O12 Co1 100.04(16) . 9_655
C29 O13 Co2 114.9(4) . .
C29 O13 Dy1 136.5(4) . .
Co2 O13 Dy1 104.48(18) . .
C28 N1 C26 112.6(5) . .
C28 N1 C30 109.8(5) . .
C26 N1 C30 111.1(5) . .
C28 N1 Co2 103.6(4) . .
C26 N1 Co2 106.1(4) . .
C30 N1 Co2 113.4(4) . .
N3 N2 Co2 123.3(4) . 9_655
N3 N2 Co1 128.7(4) . .
Co2 N2 Co1 105.8(2) 9_655 .
N4 N3 N2 178.1(8) . .
O2 C1 O3 124.2(6) . .
O2 C1 C2 117.6(6) . .
O3 C1 C2 118.1(6) . .
C3A C2 C1 112.7(10) . .
C5 C2 C1 113.4(7) . .
C5 C2 C3 111.5(8) . .
C1 C2 C3 107.7(7) . .
C3A C2 C4A 111.1(10) . .
C1 C2 C4A 107.7(9) . .
C5 C2 C4 109.1(8) . .
C1 C2 C4 108.4(7) . .
C3 C2 C4 106.4(8) . .
C3A C2 C5A 110.7(10) . .
C1 C2 C5A 107.3(9) . .
C4A C2 C5A 107.0(10) . .
O4 C6 O5 124.3(6) . .
O4 C6 C7 118.6(6) . .
O5 C6 C7 117.1(6) . .
C9 C7 C8 110.0(9) . .
C9 C7 C10 111.1(10) . .
C8 C7 C10 107.4(9) . .
C9 C7 C6 110.6(7) . .
C8 C7 C6 112.1(7) . .
C10 C7 C6 105.4(7) . .
O7 C11 O6 119.5(6) . .
O7 C11 C12 119.9(7) . .
O6 C11 C12 120.6(6) . .
O7 C11 Dy1 61.8(4) . .
O6 C11 Dy1 58.1(3) . .
C12 C11 Dy1 174.8(5) . .
C13 C12 C11 109.2(7) . .
C15A C12 C11 111.5(11) . .
C15A C12 C14A 111.7(11) . .
C11 C12 C14A 109.8(10) . .
C13 C12 C14 113.2(8) . .
C11 C12 C14 110.0(7) . .
C13 C12 C15 109.6(8) . .
C11 C12 C15 106.9(8) . .
C14 C12 C15 107.8(8) . .
C15A C12 C13A 109.8(11) . .
C11 C12 C13A 105.6(10) . .
C14A C12 C13A 108.3(11) . .
O8 C16 O9 125.3(6) . .
O8 C16 C17 118.3(6) . .
O9 C16 C17 116.4(6) . .
C20A C17 C19A 111.5(10) . .
C18 C17 C19 111.1(8) . .
C18 C17 C20 108.4(8) . .
C19 C17 C20 108.3(8) . .
C20A C17 C16 112.5(9) . .
C18 C17 C16 109.2(7) . .
C19A C17 C16 109.8(10) . .
C19 C17 C16 111.0(6) . .
C20 C17 C16 108.7(7) . .
C20A C17 C18A 108.5(10) . .
C19A C17 C18A 107.8(10) . .
C16 C17 C18A 106.5(9) . .
O10 C21 O11 119.9(8) . .
O10 C21 C22 125.2(8) . .
O11 C21 C22 114.9(7) . .
C21 C22 C24A 110.2(10) . .
C21 C22 C23 109.3(8) . .
C21 C22 C25 110.8(8) . .
C23 C22 C25 110.7(9) . .
C21 C22 C25A 110.3(11) . .
C24A C22 C25A 110.8(11) . .
C21 C22 C24 107.9(8) . .
C23 C22 C24 109.0(9) . .
C25 C22 C24 109.0(8) . .
C21 C22 C23A 107.8(10) . .
C24A C22 C23A 109.6(11) . .
C25A C22 C23A 108.1(11) . .
N1 C26 C27 111.3(5) . .
O12 C27 C26 108.1(5) . .
N1 C28 C29 109.7(5) . .
O13 C29 C28 108.9(5) . .
N1 C30 C31 114.1(6) . .
O14 C31 C30 110.0(7) . .
O15 C32 C33 126(3) . .
O15 C32 C33A 115.5(18) . .

loop_
_geom_bond_atom_site_label_1
_geom_bond_atom_site_label_2
_geom_bond_distance
_geom_bond_site_symmetry_2
Dy1 O5 2.273(4) .
Dy1 O13 2.289(4) .
Dy1 O8 2.328(4) .
Dy1 O1 2.343(4) .
Dy1 O3 2.394(4) .
Dy1 O6 2.395(4) .
Dy1 O10 2.422(5) .
Dy1 O7 2.477(5) .
Dy1 C11 2.809(7) .
Dy1 Co2 3.3108(9) .
Co1 O4 2.064(4) .
Co1 N2 2.065(5) .
Co1 O1 2.099(4) .
Co1 O12 2.104(4) .
Co1 O2 2.147(5) .
Co1 O12 2.246(4) 9_655
Co2 O13 1.887(4) .
Co2 O12 1.908(4) .
Co2 O9 1.913(4) .
Co2 O1 1.925(4) .
Co2 N2 1.952(5) 9_655
Co2 N1 1.985(5) .
O2 C1 1.255(7) .
O3 C1 1.265(7) .
O4 C6 1.257(7) .
O5 C6 1.258(8) .
O6 C11 1.264(8) .
O7 C11 1.264(8) .
O8 C16 1.239(7) .
O9 C16 1.270(7) .
O10 C21 1.192(9) .
O11 C21 1.332(9) .
O12 C27 1.430(7) .
O12 Co1 2.246(4) 9_655
O13 C29 1.411(7) .
O14 C31 1.355(9) .
N1 C28 1.486(7) .
N1 C26 1.492(7) .
N1 C30 1.507(7) .
N2 N3 1.214(7) .
N2 Co2 1.952(5) 9_655
N3 N4 1.132(8) .
C1 C2 1.523(9) .
C2 C3A 1.485(12) .
C2 C5 1.496(10) .
C2 C3 1.527(11) .
C2 C4A 1.537(13) .
C2 C4 1.537(11) .
C2 C5A 1.540(13) .
C6 C7 1.524(10) .
C7 C9 1.487(11) .
C7 C8 1.497(12) .
C7 C10 1.498(13) .
C11 C12 1.505(10) .
C12 C13 1.491(11) .
C12 C15A 1.499(14) .
C12 C14A 1.518(13) .
C12 C14 1.521(11) .
C12 C15 1.554(12) .
C12 C13A 1.556(14) .
C16 C17 1.524(9) .
C17 C20A 1.482(12) .
C17 C18 1.488(10) .
C17 C19A 1.493(13) .
C17 C19 1.498(10) .
C17 C20 1.518(10) .
C17 C18A 1.536(12) .
C21 C22 1.481(11) .
C22 C24A 1.487(13) .
C22 C23 1.493(11) .
C22 C25 1.498(11) .
C22 C25A 1.499(14) .
C22 C24 1.512(12) .
C22 C23A 1.517(14) .
C26 C27 1.512(8) .
C28 C29 1.488(8) .
C30 C31 1.548(9) .
O15 C32 1.314(14) .
C32 C33 1.364(18) .
C32 C33A 1.422(17) .

loop_
_geom_hbond_atom_site_label_D
_geom_hbond_atom_site_label_H
_geom_hbond_atom_site_label_A
_geom_hbond_distance_DH
_geom_hbond_distance_HA
_geom_hbond_distance_DA
_geom_hbond_angle_DHA
_geom_hbond_site_symmetry_A
O1 H1 O15 0.98 1.89 2.850(8) 165.6 .
O11 H11 O3 0.82 1.79 2.596(7) 165.5 .
O14 H14 O6 0.82 2.00 2.781(8) 157.7 4
O15 H15 O7 0.82 1.94 2.671(8) 147.9 .
